data_7202509
loop_
_publ_author_name
'Phanon, Delphine'
'Mosset, Alain'
'Gautier-Luneau, Isabelle'

_publ_section_title
;
 New materials for infrared non-linear optics. Syntheses, structural
 characterisations, second harmonic generation and optical transparency
 of M(IO3)3 metallic iodates
;
_journal_issue 11
_journal_name_full 'Journal of Materials Chemistry'
_journal_page_first 1123
_journal_paper_doi 10.1039/b612677d
_journal_volume 17
_journal_year 2007
_chemical_compound_source 'synthesis as described'
_chemical_formula_moiety 'I3 In1 O9'
_chemical_formula_sum 'I3 In O9'
_chemical_formula_weight 639.52
_chemical_name_common 'beta indium iodate'
_chemical_name_systematic
;
?
;
_space_group_IT_number 148
_symmetry_cell_setting trigonal
_symmetry_Int_Tables_number 148
_symmetry_space_group_name_Hall '-R 3'
_symmetry_space_group_name_H-M 'R -3 :H'
_atom_sites_solution_hydrogens none
_atom_sites_solution_primary direct
_atom_sites_solution_secondary difmap
_cell_angle_alpha 90
_cell_angle_beta 90
_cell_angle_gamma 120
_cell_formula_units_Z 6
_cell_length_a 9.7530(10)
_cell_length_b 9.7530(10)
_cell_length_c 14.1740(10)
_cell_measurement_temperature 293(2)
_cell_volume 1167.61(19)
_computing_molecular_graphics 'Ortep-3 for Windows (Farrugia, 1997)'
_computing_publication_material 'WinGX publication routines (Farrugia, 1999)'
_computing_structure_refinement 'SHELXL-97 (Sheldrick, 1997)'
_computing_structure_solution 'SHELXS-97 (Sheldrick, 1997)'
_diffrn_ambient_temperature 293(2)
_diffrn_measured_fraction_theta_full 0.988
_diffrn_measured_fraction_theta_max 0.988
_diffrn_measurement_device '95mm CCD camera on \k-goniostat'
_diffrn_measurement_device_type KappaCCD
_diffrn_measurement_method CCD
_diffrn_orient_matrix_type X=UH
_diffrn_orient_matrix_UB_11 0.01
_diffrn_orient_matrix_UB_12 0
_diffrn_orient_matrix_UB_13 0
_diffrn_orient_matrix_UB_21 0
_diffrn_orient_matrix_UB_22 0.01
_diffrn_orient_matrix_UB_23 0
_diffrn_orient_matrix_UB_31 0
_diffrn_orient_matrix_UB_32 0
_diffrn_orient_matrix_UB_33 0.01
_diffrn_radiation_monochromator graphite
_diffrn_radiation_probe x-ray
_diffrn_radiation_type AgKa
_diffrn_radiation_wavelength 0.56085
_diffrn_reflns_av_R_equivalents 0.0415
_diffrn_reflns_av_unetI/netI 0.0271
_diffrn_reflns_limit_h_max 12
_diffrn_reflns_limit_h_min -12
_diffrn_reflns_limit_k_max 10
_diffrn_reflns_limit_k_min -12
_diffrn_reflns_limit_l_max 18
_diffrn_reflns_limit_l_min -18
_diffrn_reflns_number 2257
_diffrn_reflns_theta_full 21.4
_diffrn_reflns_theta_max 21.4
_diffrn_reflns_theta_min 3.3
_exptl_absorpt_coefficient_mu 7.916
_exptl_absorpt_correction_T_max 0.664
_exptl_absorpt_correction_T_min 0.43
_exptl_absorpt_correction_type integration
_exptl_absorpt_process_details 'Coppens, 1970'
_exptl_crystal_colour colourless
_exptl_crystal_density_diffrn 5.457
_exptl_crystal_density_method 'not measured'
_exptl_crystal_description block
_exptl_crystal_F_000 1680
_exptl_crystal_size_max 0.2
_exptl_crystal_size_mid 0.12
_exptl_crystal_size_min 0.05
_refine_diff_density_max 0.878
_refine_diff_density_min -1.102
_refine_diff_density_rms 0.221
_refine_ls_extinction_method none
_refine_ls_goodness_of_fit_ref 1.216
_refine_ls_hydrogen_treatment none
_refine_ls_matrix_type full
_refine_ls_number_parameters 40
_refine_ls_number_reflns 598
_refine_ls_number_restraints 0
_refine_ls_restrained_S_all 1.216
_refine_ls_R_factor_all 0.0271
_refine_ls_R_factor_gt 0.0229
_refine_ls_shift/su_max 0.001
_refine_ls_shift/su_mean 0
_refine_ls_structure_factor_coef Fsqd
_refine_ls_weighting_details 'calc w=1/[\s^2^(Fo^2^)+(0.0164P)^2^+7.4827P] where P=(Fo^2^+2Fc^2^)/3'
_refine_ls_weighting_scheme calc
_refine_ls_wR_factor_gt 0.0455
_refine_ls_wR_factor_ref 0.0468
_reflns_number_gt 553
_reflns_number_total 598
_reflns_threshold_expression >2sigma(I)
_cod_data_source_file b612677d.txt
_cod_data_source_block compound_2
_cod_original_sg_symbol_H-M 'R -3'
_cod_database_code 7202509

loop_
_symmetry_equiv_pos_as_xyz
'x, y, z'
'-y, x-y, z'
'-x+y, -x, z'
'x+2/3, y+1/3, z+1/3'
'-y+2/3, x-y+1/3, z+1/3'
'-x+y+2/3, -x+1/3, z+1/3'
'x+1/3, y+2/3, z+2/3'
'-y+1/3, x-y+2/3, z+2/3'
'-x+y+1/3, -x+2/3, z+2/3'
'-x, -y, -z'
'y, -x+y, -z'
'x-y, x, -z'
'-x+2/3, -y+1/3, -z+1/3'
'y+2/3, -x+y+1/3, -z+1/3'
'x-y+2/3, x+1/3, -z+1/3'
'-x+1/3, -y+2/3, -z+2/3'
'y+1/3, -x+y+2/3, -z+2/3'
'x-y+1/3, x+2/3, -z+2/3'

loop_
_atom_site_label
_atom_site_type_symbol
_atom_site_fract_x
_atom_site_fract_y
_atom_site_fract_z
_atom_site_U_iso_or_equiv
_atom_site_adp_type
_atom_site_occupancy
_atom_site_symmetry_multiplicity
_atom_site_calc_flag
_atom_site_refinement_flags
_atom_site_disorder_assembly
_atom_site_disorder_group
In In 0 0 0.82309(4) 0.00909(15) Uani 1 3 d S . .
I I 0.37133(4) 0.33736(3) 0.75258(2) 0.01106(12) Uani 1 1 d . . .
O1 O 0.1842(4) 0.1574(4) 0.7278(2) 0.0116(7) Uani 1 1 d . . .
O2 O 0.3919(5) 0.3068(4) 0.8761(3) 0.0202(8) Uani 1 1 d . . .
O3 O 0.2918(4) 0.4684(4) 0.7582(2) 0.0147(7) Uani 1 1 d . . .

loop_
_atom_site_aniso_label
_atom_site_aniso_U_11
_atom_site_aniso_U_22
_atom_site_aniso_U_33
_atom_site_aniso_U_23
_atom_site_aniso_U_13
_atom_site_aniso_U_12
In 0.00836(19) 0.00836(19) 0.0106(3) 0 0 0.00418(9)
I 0.00853(18) 0.00974(18) 0.01423(18) -0.00304(11) 0.00038(12) 0.00406(13)
O1 0.0100(17) 0.0091(17) 0.0118(16) -0.0016(13) 0.0003(13) 0.0018(14)
O2 0.030(2) 0.0146(18) 0.0179(18) -0.0025(15) -0.0119(16) 0.0123(17)
O3 0.0190(18) 0.0125(18) 0.0168(18) -0.0043(14) -0.0020(14) 0.0109(15)

loop_
_atom_type_symbol
_atom_type_description
_atom_type_scat_dispersion_real
_atom_type_scat_dispersion_imag
_atom_type_scat_source
In In -1.2843 0.8542 'International Tables Vol C Tables 4.2.6.8 and 6.1.1.4'
I I -0.8919 1.1868 'International Tables Vol C Tables 4.2.6.8 and 6.1.1.4'
O O 0.0056 0.0036 'International Tables Vol C Tables 4.2.6.8 and 6.1.1.4'

loop_
_exptl_crystal_face_index_h
_exptl_crystal_face_index_k
_exptl_crystal_face_index_l
_exptl_crystal_face_perp_dist
0 0 1 0.027000
0 0 -1 0.027000
1 -2 0 0.040000
-1 2 0 0.060000
-1 -2 0 0.032000
-3 1 0 0.049000
1 1 0 0.086000
3 -2 0 0.072000
1 -1 0 0.049000
-1 1 0 0.063000

loop_
_geom_angle_atom_site_label_1
_geom_angle_atom_site_label_2
_geom_angle_atom_site_label_3
_geom_angle
_geom_angle_site_symmetry_1
_geom_angle_site_symmetry_3
_geom_angle_publ_flag
O3 In O3 91.18(13) 16_556 17_446 ?
O3 In O3 91.18(13) 16_556 18_546 ?
O3 In O3 91.18(13) 17_446 18_546 ?
O3 In O1 174.72(13) 16_556 3 ?
O3 In O1 93.97(13) 17_446 3 ?
O3 In O1 89.82(13) 18_546 3 ?
O3 In O1 93.97(13) 16_556 2 ?
O3 In O1 89.82(13) 17_446 2 ?
O3 In O1 174.72(13) 18_546 2 ?
O1 In O1 84.94(13) 3 2 ?
O3 In O1 89.82(13) 16_556 . ?
O3 In O1 174.72(13) 17_446 . ?
O3 In O1 93.97(13) 18_546 . ?
O1 In O1 84.94(13) 3 . ?
O1 In O1 84.94(13) 2 . ?
O3 I O2 101.41(16) . . ?
O3 I O1 96.46(16) . . ?
O2 I O1 99.66(16) . . ?

loop_
_geom_bond_atom_site_label_1
_geom_bond_atom_site_label_2
_geom_bond_distance
_geom_bond_site_symmetry_2
_geom_bond_publ_flag
In O3 2.141(3) 16_556 ?
In O3 2.141(3) 17_446 ?
In O3 2.141(3) 18_546 ?
In O1 2.156(3) 3 ?
In O1 2.156(3) 2 ?
In O1 2.156(3) . ?
I O3 1.798(3) . ?
I O2 1.803(4) . ?
I O1 1.825(3) . ?
